data_4127206
loop_
_publ_author_name
'Sunada, Yusuke'
'Ogushi, Hajime'
'Yamamoto, Taiji'
'Uto, Shoko'
'Sawano, Mina'
'Tahara, Atsushi'
'Tanaka, Hiromasa'
'Shiota, Yoshihito'
'Yoshizawa, Kazunari'
'Nagashima, Hideo'

_publ_section_title
;
 Disilaruthena- and ferra-cyclic complexes containing isocyanide lig-ands
 as effective catalysts for hydrogenation of unfunctionalized ste-rically
 hindered alkenes.
;
_journal_name_full 'Journal of the American Chemical Society'
_journal_paper_doi 10.1021/jacs.8b00812
_journal_year 2018
_chemical_formula_moiety 'C30 H52 N2 Ru Si4'
_chemical_formula_sum 'C30 H52 N2 Ru Si4'
_chemical_formula_weight 654.17
_space_group_crystal_system triclinic
_space_group_IT_number 2
_space_group_name_Hall '-P 1'
_space_group_name_H-M_alt 'P -1'
_symmetry_space_group_name_Hall '-P 1'
_symmetry_space_group_name_H-M 'P -1'
_atom_sites_solution_hydrogens geom
_atom_sites_solution_primary direct
_atom_sites_solution_secondary difmap
_cell_angle_alpha 81.858(15)
_cell_angle_beta 67.712(13)
_cell_angle_gamma 62.781(11)
_cell_formula_units_Z 1
_cell_length_a 9.5868(16)
_cell_length_b 9.751(2)
_cell_length_c 11.415(3)
_cell_measurement_reflns_used 2842
_cell_measurement_temperature 123
_cell_measurement_theta_max 27.47
_cell_measurement_theta_min 3.70
_cell_volume 877.4(3)
_computing_cell_refinement CrystalClear
_computing_data_collection 'CrystalClear (Rigaku Inc., 2008)'
_computing_data_reduction CrystalClear
_computing_molecular_graphics 'CrystalStructure 4.1'
_computing_publication_material 'CrystalStructure 4.1 (Rigaku, 2014)'
_computing_structure_refinement 'SHELXL97 (Sheldrick, 2008)'
_computing_structure_solution 'Il Milione (Burla, et al., 2007)'
_diffrn_ambient_temperature 123
_diffrn_detector_area_resol_mean 7.314
_diffrn_measured_fraction_theta_full 0.970
_diffrn_measured_fraction_theta_max 0.970
_diffrn_measurement_device_type 'Rigaku Saturn70'
_diffrn_measurement_method \w
_diffrn_radiation_type 'Mo K\a'
_diffrn_radiation_wavelength 0.71075
_diffrn_reflns_av_R_equivalents 0.0359
_diffrn_reflns_Laue_measured_fraction_full 0.000
_diffrn_reflns_Laue_measured_fraction_max 0.000
_diffrn_reflns_limit_h_max 12
_diffrn_reflns_limit_h_min -12
_diffrn_reflns_limit_k_max 12
_diffrn_reflns_limit_k_min -12
_diffrn_reflns_limit_l_max 14
_diffrn_reflns_limit_l_min -14
_diffrn_reflns_number 13204
_diffrn_reflns_point_group_measured_fraction_full 0.000
_diffrn_reflns_point_group_measured_fraction_max 0.000
_diffrn_reflns_theta_full 27.450
_diffrn_reflns_theta_max 27.450
_diffrn_reflns_theta_min 3.699
_diffrn_standards_number 0
_exptl_absorpt_coefficient_mu 0.604
_exptl_absorpt_correction_T_max 0.941
_exptl_absorpt_correction_T_min 0.781
_exptl_absorpt_correction_type multi-scan
_exptl_absorpt_process_details 'REQAB (Rigaku, 1998)'
_exptl_crystal_colour colorless
_exptl_crystal_density_diffrn 1.238
_exptl_crystal_density_method 'not measured'
_exptl_crystal_description block
_exptl_crystal_F_000 346.00
_exptl_crystal_size_max 0.120
_exptl_crystal_size_mid 0.100
_exptl_crystal_size_min 0.100
_refine_diff_density_max 0.35
_refine_diff_density_min -0.60
_refine_ls_extinction_method none
_refine_ls_goodness_of_fit_ref 1.074
_refine_ls_hydrogen_treatment mixed
_refine_ls_number_parameters 173
_refine_ls_number_reflns 3895
_refine_ls_number_restraints 0
_refine_ls_R_factor_all 0.0270
_refine_ls_R_factor_gt 0.0261
_refine_ls_shift/su_max 0.001
_refine_ls_structure_factor_coef Fsqd
_refine_ls_weighting_details 'w = 1/[\s^2^(Fo^2^)+(0.0155P)^2^+0.7608P] where P=(Fo^2^+2Fc^2^)/3'
_refine_ls_weighting_scheme calc
_refine_ls_wR_factor_gt 0.0604
_refine_ls_wR_factor_ref 0.0609
_reflns_number_gt 3810
_reflns_number_total 3895
_reflns_threshold_expression F^2^>2.0\s(F^2^)
_cod_data_source_file ja8b00812_si_002.cif
_cod_data_source_block Ru(Si)4(H)2(CNtBu)2
_cod_database_code 4127206

loop_
_symmetry_equiv_pos_site_id
_space_group_symop_operation_xyz
1 +X,+Y,+Z
2 -X,-Y,-Z

loop_
_atom_site_label
_atom_site_type_symbol
_atom_site_fract_x
_atom_site_fract_y
_atom_site_fract_z
_atom_site_U_iso_or_equiv
_atom_site_adp_type
_atom_site_occupancy
_atom_site_site_symmetry_multiplicity
_atom_site_calc_flag
_atom_site_refinement_flags
Ru1 Ru 0.5 0.5 0.5 0.00872(6) Uani 1 1 d .
Si1 Si 0.20768(5) 0.52940(5) 0.62346(4) 0.01091(10) Uani 1 2 d .
Si2 Si 0.40221(5) 0.69142(5) 0.67270(4) 0.01201(10) Uani 1 2 d .
N1 N 0.37736(18) 0.75991(16) 0.31629(14) 0.0160(3) Uani 1 2 d .
C1 C 0.42078(19) 0.66552(18) 0.38549(15) 0.0130(3) Uani 1 2 d .
C2 C 0.3180(2) 0.88160(19) 0.23243(16) 0.0172(3) Uani 1 2 d .
C3 C 0.1283(2) 0.9435(2) 0.2761(2) 0.0287(4) Uani 1 2 d .
C4 C 0.4021(3) 0.8113(3) 0.09823(18) 0.0307(4) Uani 1 2 d .
C5 C 0.3684(3) 1.0059(2) 0.2417(2) 0.0289(4) Uani 1 2 d .
C6 C 0.1180(2) 0.63115(18) 0.78271(15) 0.0134(3) Uani 1 2 d .
C7 C -0.0337(2) 0.6433(2) 0.87728(17) 0.0178(3) Uani 1 2 d .
C8 C -0.0963(2) 0.7232(2) 0.99081(17) 0.0213(4) Uani 1 2 d .
C9 C -0.0114(2) 0.7947(2) 1.01234(17) 0.0211(4) Uani 1 2 d .
C10 C 0.1377(2) 0.78494(19) 0.91956(16) 0.0174(3) Uani 1 2 d .
C11 C 0.2042(2) 0.70252(18) 0.80425(15) 0.0129(3) Uani 1 2 d .
C12 C 0.0565(2) 0.6475(2) 0.53981(17) 0.0180(3) Uani 1 2 d .
C13 C 0.1926(2) 0.34013(19) 0.65871(17) 0.0176(3) Uani 1 2 d .
C14 C 0.3518(2) 0.89370(19) 0.61569(18) 0.0225(4) Uani 1 2 d .
C15 C 0.5590(2) 0.6455(2) 0.75226(18) 0.0229(4) Uani 1 2 d .
H1 H 0.406(3) 0.414(3) 0.477(2) 0.030(6) Uiso 1 2 d .
H3A H 0.07696 0.98478 0.36354 0.0344 Uiso 1 2 calc R
H3B H 0.10028 0.85992 0.2719 0.0344 Uiso 1 2 calc R
H3C H 0.0854 1.02583 0.22095 0.0344 Uiso 1 2 calc R
H4A H 0.36405 0.73516 0.09365 0.0368 Uiso 1 2 calc R
H4B H 0.52428 0.76064 0.07587 0.0368 Uiso 1 2 calc R
H4C H 0.37213 0.89284 0.03885 0.0368 Uiso 1 2 calc R
H5A H 0.32055 1.04333 0.33002 0.0346 Uiso 1 2 calc R
H5B H 0.326 1.09186 0.189 0.0346 Uiso 1 2 calc R
H5C H 0.49113 0.96248 0.212 0.0346 Uiso 1 2 calc R
H7 H -0.09368 0.59614 0.86302 0.0214 Uiso 1 2 calc R
H8 H -0.19788 0.72924 1.05436 0.0255 Uiso 1 2 calc R
H9 H -0.05507 0.84995 1.09018 0.0253 Uiso 1 2 calc R
H10 H 0.19539 0.83444 0.93413 0.0209 Uiso 1 2 calc R
H12A H 0.06155 0.74637 0.51775 0.0216 Uiso 1 2 calc R
H12B H -0.0578 0.66622 0.59575 0.0216 Uiso 1 2 calc R
H12C H 0.08696 0.59131 0.46243 0.0216 Uiso 1 2 calc R
H13A H 0.27639 0.27088 0.69577 0.0211 Uiso 1 2 calc R
H13B H 0.2137 0.29235 0.57998 0.0211 Uiso 1 2 calc R
H13C H 0.08005 0.35912 0.71863 0.0211 Uiso 1 2 calc R
H14A H 0.30849 0.96431 0.6876 0.0270 Uiso 1 2 calc R
H14B H 0.26684 0.92522 0.57687 0.0270 Uiso 1 2 calc R
H14C H 0.45386 0.89678 0.55294 0.0270 Uiso 1 2 calc R
H15A H 0.50947 0.72075 0.82213 0.0274 Uiso 1 2 calc R
H15B H 0.6606 0.6503 0.69043 0.0274 Uiso 1 2 calc R
H15C H 0.58799 0.54155 0.78537 0.0274 Uiso 1 2 calc R

loop_
_atom_site_aniso_label
_atom_site_aniso_U_11
_atom_site_aniso_U_22
_atom_site_aniso_U_33
_atom_site_aniso_U_12
_atom_site_aniso_U_13
_atom_site_aniso_U_23
Ru1 0.00930(9) 0.00744(9) 0.00974(10) -0.00315(7) -0.00464(7) 0.00100(6)
Si1 0.0111(2) 0.0109(2) 0.0121(2) -0.00543(16) -0.00496(17) 0.00089(16)
Si2 0.0134(2) 0.0107(2) 0.0130(2) -0.00585(17) -0.00467(17) -0.00121(16)
N1 0.0189(7) 0.0138(7) 0.0173(7) -0.0065(6) -0.0106(6) 0.0042(6)
C1 0.0112(7) 0.0127(7) 0.0148(8) -0.0048(6) -0.0039(6) -0.0028(6)
C2 0.0210(8) 0.0149(8) 0.0183(8) -0.0074(7) -0.0131(7) 0.0094(7)
C3 0.0207(9) 0.0252(10) 0.0362(11) -0.0062(8) -0.0150(9) 0.0125(8)
C4 0.0369(11) 0.0403(12) 0.0180(9) -0.0185(10) -0.0128(9) 0.0056(8)
C5 0.0392(11) 0.0198(9) 0.0377(12) -0.0166(9) -0.0239(10) 0.0140(8)
C6 0.0134(7) 0.0112(7) 0.0132(8) -0.0034(6) -0.0054(6) 0.0021(6)
C7 0.0168(8) 0.0188(8) 0.0186(8) -0.0089(7) -0.0066(7) 0.0027(7)
C8 0.0181(8) 0.0221(9) 0.0159(8) -0.0069(7) -0.0010(7) 0.0017(7)
C9 0.0241(9) 0.0194(9) 0.0132(8) -0.0050(7) -0.0047(7) -0.0019(7)
C10 0.0195(8) 0.0158(8) 0.0169(8) -0.0068(7) -0.0072(7) -0.0011(6)
C11 0.0134(7) 0.0101(7) 0.0134(8) -0.0026(6) -0.0062(6) 0.0003(6)
C12 0.0139(8) 0.0209(8) 0.0196(9) -0.0070(7) -0.0076(7) 0.0018(7)
C13 0.0201(8) 0.0164(8) 0.0190(8) -0.0115(7) -0.0057(7) 0.0019(7)
C14 0.0273(9) 0.0121(8) 0.0238(9) -0.0097(7) -0.0026(8) -0.0018(7)
C15 0.0194(9) 0.0306(10) 0.0227(9) -0.0110(8) -0.0089(7) -0.0069(8)

loop_
_atom_type_symbol
_atom_type_description
_atom_type_scat_dispersion_real
_atom_type_scat_dispersion_imag
_atom_type_scat_source
C C 0.0033 0.0016
;
International Tables for Crystallography
(Vol. C, Tables 4.2.6.8 and 6.1.1.4)
;
H H 0.0000 0.0000
;
International Tables for Crystallography
(Vol. C, Table 6.1.1.4)
;
N N 0.0061 0.0033
;
International Tables for Crystallography
(Vol. C, Tables 4.2.6.8 and 6.1.1.4)
;
Ru Ru -1.2594 0.8363
;
International Tables for Crystallography
(Vol. C, Tables 4.2.6.8 and 6.1.1.4)
;
Si Si 0.0817 0.0704
;
International Tables for Crystallography
(Vol. C, Tables 4.2.6.8 and 6.1.1.4)
;

loop_
_geom_angle_atom_site_label_1
_geom_angle_atom_site_label_2
_geom_angle_atom_site_label_3
_geom_angle
_geom_angle_publ_flag
_geom_angle_site_symmetry_1
_geom_angle_site_symmetry_3
Si1 Ru1 Si1 180.00(2) yes . 2_666
Si1 Ru1 Si2 78.26(2) yes . .
Si1 Ru1 Si2 101.74(2) yes . 2_666
Si1 Ru1 C1 91.92(5) yes . .
Si1 Ru1 C1 88.08(5) yes . 2_666
Si1 Ru1 Si2 101.74(2) yes 2_666 .
Si1 Ru1 Si2 78.26(2) yes 2_666 2_666
Si1 Ru1 C1 88.08(5) yes 2_666 .
Si1 Ru1 C1 91.92(5) yes 2_666 2_666
Si2 Ru1 Si2 180.00(3) yes . 2_666
Si2 Ru1 C1 92.20(6) yes . .
Si2 Ru1 C1 87.80(6) yes . 2_666
Si2 Ru1 C1 87.80(6) yes 2_666 .
Si2 Ru1 C1 92.20(6) yes 2_666 2_666
C1 Ru1 C1 180.00(11) yes . 2_666
Ru1 Si1 C6 111.64(7) yes . .
Ru1 Si1 C12 112.52(6) yes . .
Ru1 Si1 C13 114.00(5) yes . .
C6 Si1 C12 106.03(8) yes . .
C6 Si1 C13 105.66(8) yes . .
C12 Si1 C13 106.40(10) yes . .
Ru1 Si2 C11 111.67(7) yes . .
Ru1 Si2 C14 112.95(7) yes . .
Ru1 Si2 C15 114.05(6) yes . .
C11 Si2 C14 105.99(7) yes . .
C11 Si2 C15 105.46(9) yes . .
C14 Si2 C15 106.08(11) yes . .
C1 N1 C2 178.22(13) yes . .
Ru1 C1 N1 178.43(12) yes . .
N1 C2 C3 107.99(15) yes . .
N1 C2 C4 107.94(13) yes . .
N1 C2 C5 107.41(19) yes . .
C3 C2 C4 110.7(2) yes . .
C3 C2 C5 111.66(15) yes . .
C4 C2 C5 110.92(18) yes . .
Si1 C6 C7 123.03(18) yes . .
Si1 C6 C11 117.77(11) yes . .
C7 C6 C11 119.15(17) yes . .
C6 C7 C8 120.6(2) yes . .
C7 C8 C9 120.38(17) yes . .
C8 C9 C10 119.71(18) yes . .
C9 C10 C11 120.7(2) yes . .
Si2 C11 C6 118.05(12) yes . .
Si2 C11 C10 122.42(17) yes . .
C6 C11 C10 119.47(16) yes . .
Si1 Ru1 H1 51.4(7) no . .
Si1 Ru1 H1 128.6(7) no . 2_666
Si1 Ru1 H1 128.6(7) no 2_666 .
Si1 Ru1 H1 51.4(7) no 2_666 2_666
Si2 Ru1 H1 129.6(7) no . .
Si2 Ru1 H1 50.4(7) no . 2_666
Si2 Ru1 H1 50.4(7) no 2_666 .
Si2 Ru1 H1 129.6(7) no 2_666 2_666
C1 Ru1 H1 91.6(8) no . .
C1 Ru1 H1 88.4(8) no . 2_666
C1 Ru1 H1 88.4(8) no 2_666 .
C1 Ru1 H1 91.6(8) no 2_666 2_666
H1 Ru1 H1 180.0(15) no . 2_666
Ru1 Si1 H1 39.1(10) no . .
C6 Si1 H1 148.2(9) no . .
C12 Si1 H1 99.4(8) no . .
C13 Si1 H1 84.5(8) no . .
Ru1 Si2 H1 39.2(10) no . 2_666
C11 Si2 H1 149.6(9) no . 2_666
C14 Si2 H1 96.9(7) no . 2_666
C15 Si2 H1 86.6(9) no . 2_666
C2 C3 H3A 109.474 no . .
C2 C3 H3B 109.472 no . .
C2 C3 H3C 109.470 no . .
H3A C3 H3B 109.470 no . .
H3A C3 H3C 109.469 no . .
H3B C3 H3C 109.472 no . .
C2 C4 H4A 109.471 no . .
C2 C4 H4B 109.476 no . .
C2 C4 H4C 109.474 no . .
H4A C4 H4B 109.466 no . .
H4A C4 H4C 109.466 no . .
H4B C4 H4C 109.474 no . .
C2 C5 H5A 109.471 no . .
C2 C5 H5B 109.476 no . .
C2 C5 H5C 109.471 no . .
H5A C5 H5B 109.468 no . .
H5A C5 H5C 109.473 no . .
H5B C5 H5C 109.469 no . .
C6 C7 H7 119.682 no . .
C8 C7 H7 119.688 no . .
C7 C8 H8 119.811 no . .
C9 C8 H8 119.811 no . .
C8 C9 H9 120.140 no . .
C10 C9 H9 120.147 no . .
C9 C10 H10 119.673 no . .
C11 C10 H10 119.675 no . .
Si1 C12 H12A 109.471 no . .
Si1 C12 H12B 109.468 no . .
Si1 C12 H12C 109.470 no . .
H12A C12 H12B 109.473 no . .
H12A C12 H12C 109.474 no . .
H12B C12 H12C 109.471 no . .
Si1 C13 H13A 109.469 no . .
Si1 C13 H13B 109.466 no . .
Si1 C13 H13C 109.466 no . .
H13A C13 H13B 109.474 no . .
H13A C13 H13C 109.475 no . .
H13B C13 H13C 109.478 no . .
Si2 C14 H14A 109.476 no . .
Si2 C14 H14B 109.473 no . .
Si2 C14 H14C 109.470 no . .
H14A C14 H14B 109.469 no . .
H14A C14 H14C 109.467 no . .
H14B C14 H14C 109.472 no . .
Si2 C15 H15A 109.474 no . .
Si2 C15 H15B 109.473 no . .
Si2 C15 H15C 109.469 no . .
H15A C15 H15B 109.468 no . .
H15A C15 H15C 109.474 no . .
H15B C15 H15C 109.469 no . .
Ru1 H1 Si1 89.5(12) no . .
Ru1 H1 Si2 90.4(11) no . 2_666
Si1 H1 Si2 177.0(13) no . 2_666

loop_
_geom_bond_atom_site_label_1
_geom_bond_atom_site_label_2
_geom_bond_distance
_geom_bond_publ_flag
_geom_bond_site_symmetry_2
Ru1 Si1 2.5111(7) yes .
Ru1 Si1 2.5111(7) yes 2_666
Ru1 Si2 2.5078(8) yes .
Ru1 Si2 2.5078(8) yes 2_666
Ru1 C1 1.9810(17) yes .
Ru1 C1 1.9810(17) yes 2_666
Si1 C6 1.8903(18) yes .
Si1 C12 1.884(2) yes .
Si1 C13 1.892(2) yes .
Si2 C11 1.8883(17) yes .
Si2 C14 1.8843(19) yes .
Si2 C15 1.894(3) yes .
N1 C1 1.156(2) yes .
N1 C2 1.457(2) yes .
C2 C3 1.521(3) yes .
C2 C4 1.524(3) yes .
C2 C5 1.525(4) yes .
C6 C7 1.408(2) yes .
C6 C11 1.399(3) yes .
C7 C8 1.384(3) yes .
C8 C9 1.388(4) yes .
C9 C10 1.389(3) yes .
C10 C11 1.407(3) yes .
Ru1 H1 1.58(3) no .
Ru1 H1 1.58(3) no 2_666
Si1 H1 1.961(18) no .
Si2 H1 1.933(18) no 2_666
C3 H3A 0.980 no .
C3 H3B 0.980 no .
C3 H3C 0.980 no .
C4 H4A 0.980 no .
C4 H4B 0.980 no .
C4 H4C 0.980 no .
C5 H5A 0.980 no .
C5 H5B 0.980 no .
C5 H5C 0.980 no .
C7 H7 0.950 no .
C8 H8 0.950 no .
C9 H9 0.950 no .
C10 H10 0.950 no .
C12 H12A 0.980 no .
C12 H12B 0.980 no .
C12 H12C 0.980 no .
C13 H13A 0.980 no .
C13 H13B 0.980 no .
C13 H13C 0.980 no .
C14 H14A 0.980 no .
C14 H14B 0.980 no .
C14 H14C 0.980 no .
C15 H15A 0.980 no .
C15 H15B 0.980 no .
C15 H15C 0.980 no .

loop_
_geom_contact_atom_site_label_1
_geom_contact_atom_site_label_2
_geom_contact_distance
_geom_contact_publ_flag
_geom_contact_site_symmetry_2
Ru1 N1 3.1372(16) no 2_666
C1 C3 3.393(3) no .
C1 C4 3.420(3) no .
C1 C5 3.394(3) no .
C1 C12 3.338(3) no .
C1 C13 3.521(3) no 2_666
C1 C14 3.359(3) no .
C1 C15 3.505(3) no 2_666
C6 C9 2.804(3) no .
C7 C10 2.777(4) no .
C7 C13 3.433(3) no .
C8 C11 2.795(2) no .
C10 C14 3.594(3) no .
C10 C15 3.416(3) no .
C7 C8 3.524(3) no 2_567
C8 C7 3.524(3) no 2_567
Si1 H7 3.0066 no .
Si2 H10 2.9905 no .
N1 H1 3.55(2) no .
N1 H1 3.48(3) no 2_666
N1 H3A 2.6025 no .
N1 H3B 2.6029 no .
N1 H3C 3.2580 no .
N1 H4A 2.6422 no .
N1 H4B 2.5665 no .
N1 H4C 3.2574 no .
N1 H5A 2.5768 no .
N1 H5B 3.2532 no .
N1 H5C 2.6131 no .
N1 H12A 3.0774 no .
N1 H13A 3.1434 no 2_666
N1 H14B 3.1582 no .
N1 H15C 3.1430 no 2_666
C1 H3A 3.4114 no .
C1 H3B 3.4224 no .
C1 H4A 3.5001 no .
C1 H4B 3.4043 no .
C1 H5A 3.3851 no .
C1 H5C 3.4512 no .
C1 H12A 2.9446 no .
C1 H12C 3.3680 no .
C1 H13A 3.0191 no 2_666
C1 H14B 3.0110 no .
C1 H14C 3.3428 no .
C1 H15C 3.0468 no 2_666
C3 H4A 2.6460 no .
C3 H4B 3.3460 no .
C3 H4C 2.7501 no .
C3 H5A 2.7192 no .
C3 H5B 2.7099 no .
C3 H5C 3.3598 no .
C3 H12A 3.1622 no .
C4 H3A 3.3492 no .
C4 H3B 2.6811 no .
C4 H3C 2.7114 no .
C4 H5A 3.3525 no .
C4 H5B 2.7375 no .
C4 H5C 2.6686 no .
C4 H15C 3.4806 no 2_666
C5 H3A 2.6986 no .
C5 H3B 3.3602 no .
C5 H3C 2.7292 no .
C5 H4A 3.3537 no .
C5 H4B 2.7210 no .
C5 H4C 2.6839 no .
C5 H13A 3.5043 no 2_666
C6 H8 3.2817 no .
C6 H10 3.2795 no .
C6 H12A 3.2290 no .
C6 H12B 3.0834 no .
C6 H13A 3.2553 no .
C6 H13C 3.0560 no .
C7 H9 3.2621 no .
C7 H12B 3.2777 no .
C7 H13C 3.0506 no .
C8 H10 3.2580 no .
C9 H7 3.2598 no .
C10 H8 3.2591 no .
C10 H14A 3.2817 no .
C10 H15A 3.0788 no .
C11 H7 3.2774 no .
C11 H9 3.2870 no .
C11 H14A 3.1066 no .
C11 H14B 3.1980 no .
C11 H15A 3.0946 no .
C11 H15C 3.2029 no .
C12 H3B 3.4419 no .
C12 H7 3.4702 no .
C12 H13B 3.1264 no .
C12 H13C 3.2043 no .
C12 H15B 3.4995 no 2_666
C13 H7 3.1194 no .
C13 H12B 3.1732 no .
C13 H12C 3.1532 no .
C13 H14C 3.2966 no 2_666
C14 H5A 3.4417 no .
C14 H10 3.4436 no .
C14 H13B 3.5789 no 2_666
C14 H15A 3.1506 no .
C14 H15B 3.1685 no .
C15 H10 3.0943 no .
C15 H12C 3.3139 no 2_666
C15 H14A 3.1373 no .
C15 H14C 3.1778 no .
H1 H12A 3.3342 no .
H1 H12C 2.8037 no .
H1 H13A 2.8234 no .
H1 H13B 2.4814 no .
H1 H13C 3.4989 no .
H1 H14B 3.2804 no 2_666
H1 H14C 2.7053 no 2_666
H1 H15A 3.5000 no 2_666
H1 H15B 2.4694 no 2_666
H1 H15C 2.9492 no 2_666
H3A H4A 3.5433 no .
H3A H5A 2.5310 no .
H3A H5B 2.9737 no .
H3A H5C 3.5933 no .
H3A H12A 2.7355 no .
H3A H14B 3.4023 no .
H3B H4A 2.4492 no .
H3B H4B 3.5470 no .
H3B H4C 3.0392 no .
H3B H5A 3.5988 no .
H3B H12A 2.8187 no .
H3B H12C 3.1762 no .
H3C H4A 2.9287 no .
H3C H4C 2.5937 no .
H3C H5A 3.0335 no .
H3C H5B 2.5538 no .
H4A H5C 3.5763 no .
H4A H15C 2.7731 no 2_666
H4B H5A 3.5878 no .
H4B H5B 3.0685 no .
H4B H5C 2.5118 no .
H4B H15C 3.5548 no 2_666
H4C H5A 3.5939 no .
H4C H5B 2.5459 no .
H4C H5C 2.9101 no .
H5A H14B 2.8380 no .
H5A H14C 3.1491 no .
H5C H13A 2.7777 no 2_666
H7 H8 2.3270 no .
H7 H12B 2.9532 no .
H7 H13A 3.5461 no .
H7 H13C 2.5115 no .
H8 H9 2.3371 no .
H9 H10 2.3369 no .
H10 H14A 2.9378 no .
H10 H15A 2.5214 no .
H10 H15C 3.4495 no .
H12A H14B 3.4425 no .
H12B H13B 3.3538 no .
H12B H13C 3.0459 no .
H12C H13B 2.9434 no .
H12C H13C 3.4348 no .
H12C H15B 2.6828 no 2_666
H12C H15C 3.1700 no 2_666
H13A H14C 3.0494 no 2_666
H13B H14C 2.7583 no 2_666
H13B H15B 2.9324 no 2_666
H14A H15A 2.9557 no .
H14A H15B 3.3721 no .
H14C H15A 3.4035 no .
H14C H15B 3.0168 no .
C3 H12A 3.4243 no 2_576
C3 H14B 3.1867 no 2_576
C4 H8 3.3831 no 1_654
C4 H10 3.1265 no 1_554
C4 H15A 3.0444 no 1_554
C5 H4C 3.5672 no 2_675
C5 H12B 3.3633 no 2_576
C5 H15A 3.2652 no 2_676
C5 H15B 3.4109 no 2_676
C6 H3C 3.0080 no 2_576
C7 H3C 3.1380 no 2_576
C7 H5B 3.0870 no 2_576
C7 H8 3.4448 no 2_567
C8 H3C 3.1950 no 2_576
C8 H4B 3.2429 no 1_456
C8 H4C 3.5196 no 2_576
C8 H5B 3.3261 no 2_576
C8 H7 3.3828 no 2_567
C8 H13A 3.3266 no 2_567
C8 H13C 3.3455 no 2_567
C9 H3C 3.1041 no 2_576
C9 H10 3.2462 no 2_577
C9 H13A 3.5250 no 2_567
C9 H13C 3.1903 no 2_567
C10 H3C 2.9507 no 2_576
C10 H4A 3.3054 no 1_556
C10 H4C 3.5917 no 1_556
C10 H9 3.2694 no 2_577
C11 H3C 2.9104 no 2_576
C12 H3A 3.4008 no 2_576
C12 H5A 3.4040 no 2_576
C12 H12C 3.2071 no 2_566
C12 H13B 3.1608 no 2_566
C12 H15B 3.5111 no 1_455
C13 H8 3.2640 no 2_567
C13 H9 3.3548 no 2_567
C13 H12C 3.2333 no 2_566
C13 H14A 3.3142 no 1_545
C14 H13A 3.5922 no 1_565
C14 H13B 3.5046 no 1_565
C14 H14C 3.3163 no 2_676
C15 H5B 3.4435 no 2_676
C15 H12B 3.5113 no 1_655
H3A C12 3.4008 no 2_576
H3A H3A 2.8888 no 2_576
H3A H12A 2.6323 no 2_576
H3A H12B 3.4121 no 2_576
H3A H14B 2.8140 no 2_576
H3B H9 3.0105 no 1_554
H3B H13C 3.2761 no 2_566
H3B H14A 3.3488 no 2_576
H3B H14B 3.0703 no 2_576
H3C C6 3.0080 no 2_576
H3C C7 3.1380 no 2_576
H3C C8 3.1950 no 2_576
H3C C9 3.1041 no 2_576
H3C C10 2.9507 no 2_576
H3C C11 2.9104 no 2_576
H3C H9 3.3684 no 1_554
H3C H10 3.5533 no 1_554
H3C H10 3.4369 no 2_576
H3C H12A 3.4121 no 2_576
H3C H14A 3.4734 no 2_576
H3C H14B 3.1438 no 2_576
H4A C10 3.3054 no 1_554
H4A H10 2.6776 no 1_554
H4A H15A 2.8699 no 1_554
H4B C8 3.2429 no 1_654
H4B H5B 3.2612 no 2_675
H4B H7 3.2970 no 1_654
H4B H8 2.4552 no 1_654
H4B H15A 3.0401 no 1_554
H4C C5 3.5672 no 2_675
H4C C8 3.5196 no 2_576
H4C C10 3.5917 no 1_554
H4C H5B 3.1205 no 2_675
H4C H5C 3.0997 no 2_675
H4C H8 3.4798 no 2_576
H4C H10 2.6900 no 1_554
H4C H15A 2.7117 no 1_554
H5A C12 3.4040 no 2_576
H5A H12A 3.1548 no 2_576
H5A H12B 2.7603 no 2_576
H5A H13B 3.5436 no 1_565
H5A H14A 3.4515 no 2_676
H5A H14C 3.2204 no 2_676
H5A H15A 3.3339 no 2_676
H5A H15B 3.0457 no 2_676
H5B C7 3.0870 no 2_576
H5B C8 3.3261 no 2_576
H5B C15 3.4435 no 2_676
H5B H4B 3.2612 no 2_675
H5B H4C 3.1205 no 2_675
H5B H7 2.9769 no 2_576
H5B H8 3.3947 no 2_576
H5B H12B 3.0845 no 2_576
H5B H15A 2.8743 no 2_676
H5B H15B 3.1051 no 2_676
H5C H4C 3.0997 no 2_675
H5C H8 2.8612 no 1_654
H5C H14A 2.9444 no 2_676
H5C H14C 3.4842 no 2_676
H5C H15A 3.0557 no 2_676
H5C H15B 3.5428 no 2_676
H7 C8 3.3828 no 2_567
H7 H4B 3.2970 no 1_456
H7 H5B 2.9769 no 2_576
H7 H8 3.4363 no 2_567
H7 H15B 3.4347 no 1_455
H8 C4 3.3831 no 1_456
H8 C7 3.4448 no 2_567
H8 C13 3.2640 no 2_567
H8 H4B 2.4552 no 1_456
H8 H4C 3.4798 no 2_576
H8 H5B 3.3947 no 2_576
H8 H5C 2.8612 no 1_456
H8 H7 3.4363 no 2_567
H8 H13A 2.6596 no 2_567
H8 H13C 3.0710 no 2_567
H9 C10 3.2694 no 2_577
H9 C13 3.3548 no 2_567
H9 H3B 3.0105 no 1_556
H9 H3C 3.3684 no 1_556
H9 H10 2.7590 no 2_577
H9 H13A 3.0658 no 2_567
H9 H13C 2.7868 no 2_567
H9 H14A 2.8669 no 2_577
H10 C4 3.1265 no 1_556
H10 C9 3.2462 no 2_577
H10 H3C 3.5533 no 1_556
H10 H3C 3.4369 no 2_576
H10 H4A 2.6776 no 1_556
H10 H4C 2.6900 no 1_556
H10 H9 2.7590 no 2_577
H10 H10 3.5719 no 2_577
H12A C3 3.4243 no 2_576
H12A H3A 2.6323 no 2_576
H12A H3C 3.4121 no 2_576
H12A H5A 3.1548 no 2_576
H12A H13B 3.4079 no 2_566
H12B C5 3.3633 no 2_576
H12B C15 3.5113 no 1_455
H12B H3A 3.4121 no 2_576
H12B H5A 2.7603 no 2_576
H12B H5B 3.0845 no 2_576
H12B H12C 2.8427 no 2_566
H12B H13B 2.8130 no 2_566
H12B H15B 2.5696 no 1_455
H12C C12 3.2071 no 2_566
H12C C13 3.2333 no 2_566
H12C H12B 2.8427 no 2_566
H12C H12C 2.8081 no 2_566
H12C H13B 2.7823 no 2_566
H12C H13C 2.9305 no 2_566
H13A C8 3.3266 no 2_567
H13A C9 3.5250 no 2_567
H13A C14 3.5922 no 1_545
H13A H8 2.6596 no 2_567
H13A H9 3.0658 no 2_567
H13A H14A 2.8732 no 1_545
H13A H14C 3.5725 no 1_545
H13B C12 3.1608 no 2_566
H13B C14 3.5046 no 1_545
H13B H5A 3.5436 no 1_545
H13B H12A 3.4079 no 2_566
H13B H12B 2.8130 no 2_566
H13B H12C 2.7823 no 2_566
H13B H14A 3.1051 no 1_545
H13B H14B 3.3809 no 1_545
H13B H14C 3.4567 no 1_545
H13C C8 3.3455 no 2_567
H13C C9 3.1903 no 2_567
H13C H3B 3.2761 no 2_566
H13C H8 3.0710 no 2_567
H13C H9 2.7868 no 2_567
H13C H12C 2.9305 no 2_566
H13C H14A 3.4392 no 1_545
H14A C13 3.3142 no 1_565
H14A H3B 3.3488 no 2_576
H14A H3C 3.4734 no 2_576
H14A H5A 3.4515 no 2_676
H14A H5C 2.9444 no 2_676
H14A H9 2.8669 no 2_577
H14A H13A 2.8732 no 1_565
H14A H13B 3.1051 no 1_565
H14A H13C 3.4392 no 1_565
H14A H14C 3.4043 no 2_676
H14B C3 3.1867 no 2_576
H14B H3A 2.8140 no 2_576
H14B H3B 3.0703 no 2_576
H14B H3C 3.1438 no 2_576
H14B H13B 3.3809 no 1_565
H14B H14C 3.5904 no 2_676
H14C C14 3.3163 no 2_676
H14C H5A 3.2204 no 2_676
H14C H5C 3.4842 no 2_676
H14C H13A 3.5725 no 1_565
H14C H13B 3.4567 no 1_565
H14C H14A 3.4043 no 2_676
H14C H14B 3.5904 no 2_676
H14C H14C 2.5347 no 2_676
H15A C4 3.0444 no 1_556
H15A C5 3.2652 no 2_676
H15A H4A 2.8699 no 1_556
H15A H4B 3.0401 no 1_556
H15A H4C 2.7117 no 1_556
H15A H5A 3.3339 no 2_676
H15A H5B 2.8743 no 2_676
H15A H5C 3.0557 no 2_676
H15B C5 3.4109 no 2_676
H15B C12 3.5111 no 1_655
H15B H5A 3.0457 no 2_676
H15B H5B 3.1051 no 2_676
H15B H5C 3.5428 no 2_676
H15B H7 3.4347 no 1_655
H15B H12B 2.5696 no 1_655

loop_
_geom_torsion_atom_site_label_1
_geom_torsion_atom_site_label_2
_geom_torsion_atom_site_label_3
_geom_torsion_atom_site_label_4
_geom_torsion
_geom_torsion_publ_flag
_geom_torsion_site_symmetry_1
_geom_torsion_site_symmetry_3
_geom_torsion_site_symmetry_4
Si1 Ru1 Si2 C11 13.518(19) no . . .
Si1 Ru1 Si2 C14 -105.83(3) no . . .
Si1 Ru1 Si2 C15 132.95(3) no . . .
Si2 Ru1 Si1 C6 -13.495(19) no . . .
Si2 Ru1 Si1 C12 105.59(3) no . . .
Si2 Ru1 Si1 C13 -133.13(3) no . . .
Si1 Ru1 Si2 C11 166.482(19) no . 2_666 2_666
Si1 Ru1 Si2 C14 -74.17(3) no . 2_666 2_666
Si1 Ru1 Si2 C15 47.05(3) no . 2_666 2_666
Si2 Ru1 Si1 C6 166.505(19) no 2_666 . .
Si2 Ru1 Si1 C12 -74.41(3) no 2_666 . .
Si2 Ru1 Si1 C13 46.87(3) no 2_666 . .
C1 Ru1 Si1 C6 -105.34(6) no . . .
C1 Ru1 Si1 C12 13.75(6) no . . .
C1 Ru1 Si1 C13 135.02(6) no . . .
C1 Ru1 Si1 C6 74.66(6) no 2_666 . .
C1 Ru1 Si1 C12 -166.25(6) no 2_666 . .
C1 Ru1 Si1 C13 -44.98(6) no 2_666 . .
Si1 Ru1 Si2 C11 -166.482(19) no 2_666 . .
Si1 Ru1 Si2 C14 74.17(3) no 2_666 . .
Si1 Ru1 Si2 C15 -47.05(3) no 2_666 . .
Si2 Ru1 Si1 C6 -166.505(19) no . 2_666 2_666
Si2 Ru1 Si1 C12 74.41(3) no . 2_666 2_666
Si2 Ru1 Si1 C13 -46.87(3) no . 2_666 2_666
Si1 Ru1 Si2 C11 -13.518(19) no 2_666 2_666 2_666
Si1 Ru1 Si2 C14 105.83(3) no 2_666 2_666 2_666
Si1 Ru1 Si2 C15 -132.95(3) no 2_666 2_666 2_666
Si2 Ru1 Si1 C6 13.495(19) no 2_666 2_666 2_666
Si2 Ru1 Si1 C12 -105.59(3) no 2_666 2_666 2_666
Si2 Ru1 Si1 C13 133.13(3) no 2_666 2_666 2_666
C1 Ru1 Si1 C6 -74.66(6) no . 2_666 2_666
C1 Ru1 Si1 C12 166.25(6) no . 2_666 2_666
C1 Ru1 Si1 C13 44.98(6) no . 2_666 2_666
C1 Ru1 Si1 C6 105.34(6) no 2_666 2_666 2_666
C1 Ru1 Si1 C12 -13.75(6) no 2_666 2_666 2_666
C1 Ru1 Si1 C13 -135.02(6) no 2_666 2_666 2_666
C1 Ru1 Si2 C11 105.03(6) no . . .
C1 Ru1 Si2 C14 -14.32(6) no . . .
C1 Ru1 Si2 C15 -135.54(6) no . . .
C1 Ru1 Si2 C11 -74.97(6) no 2_666 . .
C1 Ru1 Si2 C14 165.68(6) no 2_666 . .
C1 Ru1 Si2 C15 44.46(6) no 2_666 . .
C1 Ru1 Si2 C11 74.97(6) no . 2_666 2_666
C1 Ru1 Si2 C14 -165.68(6) no . 2_666 2_666
C1 Ru1 Si2 C15 -44.46(6) no . 2_666 2_666
C1 Ru1 Si2 C11 -105.03(6) no 2_666 2_666 2_666
C1 Ru1 Si2 C14 14.32(6) no 2_666 2_666 2_666
C1 Ru1 Si2 C15 135.54(6) no 2_666 2_666 2_666
Ru1 Si1 C6 C7 -170.91(9) no . . .
Ru1 Si1 C6 C11 11.77(11) no . . .
C12 Si1 C6 C7 66.22(13) no . . .
C12 Si1 C6 C11 -111.10(12) no . . .
C13 Si1 C6 C7 -46.46(13) no . . .
C13 Si1 C6 C11 136.22(11) no . . .
Ru1 Si2 C11 C6 -11.89(12) no . . .
Ru1 Si2 C11 C10 170.91(9) no . . .
C14 Si2 C11 C6 111.49(12) no . . .
C14 Si2 C11 C10 -65.70(15) no . . .
C15 Si2 C11 C6 -136.28(11) no . . .
C15 Si2 C11 C10 46.52(13) no . . .
Si1 C6 C7 C8 -178.00(10) no . . .
Si1 C6 C11 Si2 0.06(17) no . . .
Si1 C6 C11 C10 177.35(9) no . . .
C7 C6 C11 Si2 -177.36(12) no . . .
C7 C6 C11 C10 -0.1(2) no . . .
C11 C6 C7 C8 -0.7(2) no . . .
C6 C7 C8 C9 1.0(2) no . . .
C7 C8 C9 C10 -0.4(3) no . . .
C8 C9 C10 C11 -0.4(2) no . . .
C9 C10 C11 Si2 177.80(13) no . . .
C9 C10 C11 C6 0.6(2) no . . .
